data_7021195
loop_
_publ_author_name
'Clark, Wesley D.'
'Tyson, Ginger E.'
'Hollis, T. Keith'
'Valle, Henry U.'
'Valente, Edward J.'
'Oliver, Allen G.'
'Dukes, Matthew P.'

_publ_section_title
;
 Toward molecular rotors: tetra-N-heterocyclic carbene Ag(i)-halide
 cubane-type clusters.
;
_journal_issue 20
_journal_name_full 'Dalton transactions (Cambridge, England : 2003)'
_journal_page_first 7338
_journal_page_last 7344
_journal_paper_doi 10.1039/c3dt32862g
_journal_volume 42
_journal_year 2013
_chemical_formula_moiety 'C40 H52 Ag4 I4 N8'
_chemical_formula_sum 'C40 H52 Ag4 I4 N8'
_chemical_formula_weight 1583.98
_chemical_name_systematic
;
?
;
_space_group_IT_number 14
_symmetry_cell_setting monoclinic
_symmetry_space_group_name_Hall '-P 2yn'
_symmetry_space_group_name_H-M 'P 1 21/n 1'
_atom_sites_solution_hydrogens geom
_atom_sites_solution_primary direct
_atom_sites_solution_secondary difmap
_audit_creation_method SHELXL-97
_cell_angle_alpha 90.00
_cell_angle_beta 96.027(2)
_cell_angle_gamma 90.00
_cell_formula_units_Z 4
_cell_length_a 14.4126(3)
_cell_length_b 19.1785(4)
_cell_length_c 17.1627(4)
_cell_measurement_reflns_used 33513
_cell_measurement_temperature 101(2)
_cell_measurement_theta_max 30
_cell_measurement_theta_min 3
_cell_volume 4717.75(18)
_computing_cell_refinement 'CrysAlis (Oxford Diffraction)'
_computing_data_collection 'CrysAlis (Oxford Diffraction)'
_computing_data_reduction 'CrysAlis (Oxford Diffraction)'
_computing_molecular_graphics WinGX
_computing_publication_material WinGX
_computing_structure_refinement 'SHELXL-97 (Sheldrick, 1997)'
_computing_structure_solution 'SHELXS-97 (Sheldrick, 1997)'
_diffrn_ambient_temperature 101(2)
_diffrn_detector_area_resol_mean 16.0309
_diffrn_measured_fraction_theta_full 0.999
_diffrn_measured_fraction_theta_max 0.999
_diffrn_measurement_device_type 'Oxford Diffraction Gemini'
_diffrn_measurement_method 'phi and omega scans'
_diffrn_radiation_monochromator graphite
_diffrn_radiation_source 'fine-focus sealed tube'
_diffrn_radiation_type MoK\a
_diffrn_radiation_wavelength 0.71073
_diffrn_reflns_av_R_equivalents 0.0256
_diffrn_reflns_av_sigmaI/netI 0.0227
_diffrn_reflns_limit_h_max 17
_diffrn_reflns_limit_h_min -20
_diffrn_reflns_limit_k_max 27
_diffrn_reflns_limit_k_min -27
_diffrn_reflns_limit_l_max 24
_diffrn_reflns_limit_l_min -24
_diffrn_reflns_number 58341
_diffrn_reflns_theta_full 30.57
_diffrn_reflns_theta_max 30.57
_diffrn_reflns_theta_min 3.37
_diffrn_standards_decay_% <2%
_diffrn_standards_interval_count 50
_diffrn_standards_number 2
_exptl_absorpt_coefficient_mu 4.291
_exptl_absorpt_correction_T_max 0.6736
_exptl_absorpt_correction_T_min 0.2012
_exptl_absorpt_correction_type analytical
_exptl_absorpt_process_details 'CrysAlis (Oxford Diffraction)'
_exptl_crystal_colour colorless
_exptl_crystal_density_diffrn 2.230
_exptl_crystal_density_method 'not measured'
_exptl_crystal_description prism
_exptl_crystal_F_000 2992
_exptl_crystal_size_max 0.55
_exptl_crystal_size_mid 0.40
_exptl_crystal_size_min 0.10
_refine_diff_density_max 0.812
_refine_diff_density_min -1.126
_refine_diff_density_rms 0.101
_refine_ls_extinction_method none
_refine_ls_goodness_of_fit_ref 1.004
_refine_ls_hydrogen_treatment constr
_refine_ls_matrix_type full
_refine_ls_number_parameters 505
_refine_ls_number_reflns 14474
_refine_ls_number_restraints 0
_refine_ls_restrained_S_all 1.004
_refine_ls_R_factor_all 0.0248
_refine_ls_R_factor_gt 0.0189
_refine_ls_shift/su_max 0.002
_refine_ls_shift/su_mean 0.000
_refine_ls_structure_factor_coef Fsqd
_refine_ls_weighting_details 'calc w=1/[\s^2^(Fo^2^)+(0.0250P)^2^+0.9200P] where P=(Fo^2^+2Fc^2^)/3'
_refine_ls_weighting_scheme calc
_refine_ls_wR_factor_gt 0.0453
_refine_ls_wR_factor_ref 0.0463
_reflns_number_gt 12372
_reflns_number_total 14474
_reflns_threshold_expression >2sigma(I)
_cod_data_source_file c3dt32862g.txt
_cod_data_source_block up079
_cod_database_code 7021195

loop_
_symmetry_equiv_pos_as_xyz
'x, y, z'
'-x+1/2, y+1/2, -z+1/2'
'-x, -y, -z'
'x-1/2, -y-1/2, z-1/2'

loop_
_atom_site_label
_atom_site_type_symbol
_atom_site_fract_x
_atom_site_fract_y
_atom_site_fract_z
_atom_site_U_iso_or_equiv
_atom_site_adp_type
_atom_site_occupancy
_atom_site_symmetry_multiplicity
_atom_site_calc_flag
_atom_site_refinement_flags
C1 C -0.07732(14) 0.25574(10) 0.43601(12) 0.0130(4) Uani 1 1 d .
H1 H -0.0544 0.2219 0.4024 0.016 Uiso 1 1 calc R
C2 C -0.10418(14) 0.32177(10) 0.40796(12) 0.0140(4) Uani 1 1 d .
C3 C -0.13979(15) 0.37084(10) 0.45647(13) 0.0166(4) Uani 1 1 d .
H3 H -0.1578 0.4157 0.4368 0.020 Uiso 1 1 calc R
C4 C -0.14877(15) 0.35363(11) 0.53396(13) 0.0177(4) Uani 1 1 d .
H4 H -0.1741 0.3867 0.5671 0.021 Uiso 1 1 calc R
C5 C -0.12119(14) 0.28867(11) 0.56340(12) 0.0157(4) Uani 1 1 d .
H5 H -0.1271 0.2772 0.6165 0.019 Uiso 1 1 calc R
C6 C -0.08486(14) 0.24054(10) 0.51434(12) 0.0139(4) Uani 1 1 d .
C7 C -0.02322(14) 0.32339(10) 0.28760(12) 0.0136(4) Uani 1 1 d .
C8 C -0.13618(15) 0.37924(11) 0.20948(13) 0.0189(4) Uani 1 1 d .
H8 H -0.1679 0.4005 0.1643 0.023 Uiso 1 1 calc R
C9 C -0.16729(15) 0.37322(11) 0.28069(13) 0.0188(4) Uani 1 1 d .
H9 H -0.2251 0.3896 0.2956 0.023 Uiso 1 1 calc R
C10 C 0.02373(15) 0.13982(10) 0.53329(12) 0.0149(4) Uani 1 1 d .
C11 C -0.11237(16) 0.13303(11) 0.58882(14) 0.0212(5) Uani 1 1 d .
H11 H -0.1714 0.1454 0.6046 0.025 Uiso 1 1 calc R
C12 C -0.06550(17) 0.07312(11) 0.60485(14) 0.0223(5) Uani 1 1 d .
H12 H -0.0853 0.0347 0.6339 0.027 Uiso 1 1 calc R
C13 C 0.01106(15) 0.34878(10) 0.15145(12) 0.0153(4) Uani 1 1 d .
H13A H -0.0274 0.3399 0.1012 0.018 Uiso 1 1 calc R
H13B H 0.0573 0.3107 0.1599 0.018 Uiso 1 1 calc R
C14 C 0.0616(2) 0.41734(13) 0.14649(15) 0.0299(6) Uani 1 1 d .
H14A H 0.0913 0.4303 0.1991 0.036 Uiso 1 1 calc R
H14B H 0.0162 0.4542 0.1288 0.036 Uiso 1 1 calc R
C15 C 0.13634(18) 0.41268(15) 0.08945(17) 0.0339(6) Uani 1 1 d .
H15A H 0.1774 0.4540 0.0968 0.041 Uiso 1 1 calc R
H15B H 0.1752 0.3708 0.1024 0.041 Uiso 1 1 calc R
C16 C 0.0970(2) 0.40878(14) 0.00542(16) 0.0322(6) Uani 1 1 d .
H16A H 0.0544 0.3689 -0.0020 0.039 Uiso 1 1 calc R
H16B H 0.1479 0.4030 -0.0277 0.039 Uiso 1 1 calc R
H16C H 0.0629 0.4518 -0.0092 0.039 Uiso 1 1 calc R
C17 C 0.08771(15) 0.02322(10) 0.57541(13) 0.0172(4) Uani 1 1 d .
H17A H 0.1277 0.0297 0.5325 0.021 Uiso 1 1 calc R
H17B H 0.0562 -0.0225 0.5676 0.021 Uiso 1 1 calc R
C18 C 0.14835(15) 0.02253(11) 0.65269(13) 0.0187(4) Uani 1 1 d .
H18A H 0.1100 0.0092 0.6949 0.022 Uiso 1 1 calc R
H18B H 0.1729 0.0700 0.6642 0.022 Uiso 1 1 calc R
C19 C 0.23027(16) -0.02852(11) 0.65206(15) 0.0208(4) Uani 1 1 d .
H19A H 0.2699 -0.0135 0.6114 0.025 Uiso 1 1 calc R
H19B H 0.2687 -0.0260 0.7033 0.025 Uiso 1 1 calc R
C20 C 0.20120(17) -0.10397(11) 0.63650(15) 0.0231(5) Uani 1 1 d .
H20A H 0.1562 -0.1177 0.6727 0.028 Uiso 1 1 calc R
H20B H 0.2562 -0.1342 0.6444 0.028 Uiso 1 1 calc R
H20C H 0.1725 -0.1086 0.5824 0.028 Uiso 1 1 calc R
C21 C 0.50730(14) 0.17612(10) 0.32220(13) 0.0155(4) Uani 1 1 d .
H21 H 0.4716 0.1514 0.3567 0.019 Uiso 1 1 calc R
C22 C 0.55549(15) 0.23622(11) 0.34715(13) 0.0172(4) Uani 1 1 d .
C23 C 0.60948(17) 0.27144(12) 0.29728(15) 0.0241(5) Uani 1 1 d .
H23 H 0.6424 0.3124 0.3148 0.029 Uiso 1 1 calc R
C24 C 0.61520(17) 0.24680(13) 0.22216(15) 0.0268(5) Uani 1 1 d .
H24 H 0.6526 0.2706 0.1884 0.032 Uiso 1 1 calc R
C25 C 0.56660(16) 0.18753(12) 0.19599(14) 0.0215(5) Uani 1 1 d .
H25 H 0.5703 0.1708 0.1443 0.026 Uiso 1 1 calc R
C26 C 0.51214(15) 0.15265(11) 0.24606(13) 0.0162(4) Uani 1 1 d .
C27 C 0.37388(15) 0.07442(10) 0.23406(12) 0.0151(4) Uani 1 1 d .
C28 C 0.49620(16) 0.04348(12) 0.16729(14) 0.0216(5) Uani 1 1 d .
H28 H 0.5555 0.0443 0.1478 0.026 Uiso 1 1 calc R
C29 C 0.42941(17) -0.00425(12) 0.15139(14) 0.0220(5) Uani 1 1 d .
H29 H 0.4321 -0.0439 0.1185 0.026 Uiso 1 1 calc R
C30 C 0.47417(15) 0.27083(10) 0.46145(13) 0.0163(4) Uani 1 1 d .
C31 C 0.60341(17) 0.29941(12) 0.54267(15) 0.0238(5) Uani 1 1 d .
H31 H 0.6413 0.3146 0.5881 0.029 Uiso 1 1 calc R
C32 C 0.63254(17) 0.27884(12) 0.47402(15) 0.0238(5) Uani 1 1 d .
H32 H 0.6952 0.2768 0.4616 0.029 Uiso 1 1 calc R
C33 C 0.26708(16) -0.02368(11) 0.18990(13) 0.0205(4) Uani 1 1 d .
H33A H 0.2421 -0.0192 0.2412 0.025 Uiso 1 1 calc R
H33B H 0.2797 -0.0737 0.1814 0.025 Uiso 1 1 calc R
C34 C 0.19412(17) 0.00143(12) 0.12614(14) 0.0218(5) Uani 1 1 d .
H34A H 0.2228 0.0056 0.0764 0.026 Uiso 1 1 calc R
H34B H 0.1724 0.0483 0.1401 0.026 Uiso 1 1 calc R
C35 C 0.11017(17) -0.04779(12) 0.11388(14) 0.0231(5) Uani 1 1 d .
H35A H 0.0670 -0.0299 0.0697 0.028 Uiso 1 1 calc R
H35B H 0.1324 -0.0941 0.0984 0.028 Uiso 1 1 calc R
C36 C 0.05635(17) -0.05708(12) 0.18395(16) 0.0265(5) Uani 1 1 d .
H36A H 0.0962 -0.0797 0.2263 0.032 Uiso 1 1 calc R
H36B H 0.0014 -0.0862 0.1694 0.032 Uiso 1 1 calc R
H36C H 0.0365 -0.0114 0.2017 0.032 Uiso 1 1 calc R
C37 C 0.44730(17) 0.31357(11) 0.59440(13) 0.0198(4) Uani 1 1 d .
H37A H 0.4825 0.3076 0.6467 0.024 Uiso 1 1 calc R
H37B H 0.3925 0.2821 0.5913 0.024 Uiso 1 1 calc R
C38 C 0.41414(17) 0.38842(11) 0.58523(14) 0.0211(4) Uani 1 1 d .
H38A H 0.3811 0.3948 0.5322 0.025 Uiso 1 1 calc R
H38B H 0.4689 0.4199 0.5903 0.025 Uiso 1 1 calc R
C39 C 0.34898(17) 0.40850(12) 0.64616(14) 0.0232(5) Uani 1 1 d .
H39A H 0.3015 0.3716 0.6490 0.028 Uiso 1 1 calc R
H39B H 0.3853 0.4122 0.6983 0.028 Uiso 1 1 calc R
C40 C 0.3005(2) 0.47770(13) 0.62580(16) 0.0327(6) Uani 1 1 d .
H40A H 0.3474 0.5143 0.6228 0.039 Uiso 1 1 calc R
H40B H 0.2602 0.4897 0.6664 0.039 Uiso 1 1 calc R
H40C H 0.2626 0.4736 0.5751 0.039 Uiso 1 1 calc R
N1 N -0.04909(12) 0.34847(9) 0.21532(10) 0.0139(3) Uani 1 1 d .
N2 N -0.09825(12) 0.33843(8) 0.32766(10) 0.0140(3) Uani 1 1 d .
N3 N -0.05728(12) 0.17320(9) 0.54462(10) 0.0151(3) Uani 1 1 d .
N4 N 0.01701(13) 0.07838(9) 0.57088(11) 0.0161(3) Uani 1 1 d .
N5 N 0.35519(13) 0.01524(9) 0.19229(11) 0.0172(4) Uani 1 1 d .
N6 N 0.46216(13) 0.09190(9) 0.21802(10) 0.0158(3) Uani 1 1 d .
N7 N 0.55306(13) 0.26133(9) 0.42505(11) 0.0170(4) Uani 1 1 d .
N8 N 0.50742(13) 0.29393(9) 0.53345(11) 0.0175(4) Uani 1 1 d .
Ag1 Ag 0.106872(11) 0.272625(8) 0.328563(10) 0.01783(4) Uani 1 1 d .
Ag2 Ag 0.137426(12) 0.175435(8) 0.470080(10) 0.01988(4) Uani 1 1 d .
Ag3 Ag 0.278159(12) 0.127325(8) 0.302950(10) 0.01915(4) Uani 1 1 d .
Ag4 Ag 0.328799(12) 0.251214(9) 0.418104(10) 0.01983(4) Uani 1 1 d .
I1 I 0.080845(9) 0.121042(6) 0.304253(8) 0.01493(3) Uani 1 1 d .
I2 I 0.175895(10) 0.323420(7) 0.484710(8) 0.01613(3) Uani 1 1 d .
I3 I 0.274821(9) 0.276843(7) 0.255177(8) 0.01576(3) Uani 1 1 d .
I4 I 0.311510(9) 0.106039(7) 0.475337(8) 0.01612(3) Uani 1 1 d .

loop_
_atom_site_aniso_label
_atom_site_aniso_U_11
_atom_site_aniso_U_22
_atom_site_aniso_U_33
_atom_site_aniso_U_23
_atom_site_aniso_U_13
_atom_site_aniso_U_12
C1 0.0124(9) 0.0128(8) 0.0141(9) -0.0012(7) 0.0031(7) -0.0010(7)
C2 0.0137(9) 0.0158(9) 0.0127(9) 0.0018(7) 0.0024(7) -0.0006(7)
C3 0.0180(10) 0.0133(9) 0.0185(10) -0.0004(8) 0.0018(8) 0.0014(8)
C4 0.0184(10) 0.0177(9) 0.0174(10) -0.0043(8) 0.0031(8) 0.0027(8)
C5 0.0151(10) 0.0193(9) 0.0130(9) -0.0007(8) 0.0025(8) -0.0018(8)
C6 0.0120(9) 0.0146(8) 0.0150(9) 0.0017(7) 0.0014(8) 0.0006(7)
C7 0.0153(9) 0.0118(8) 0.0140(9) 0.0008(7) 0.0025(8) 0.0008(7)
C8 0.0164(10) 0.0230(10) 0.0169(10) 0.0052(8) -0.0006(8) 0.0060(8)
C9 0.0161(10) 0.0215(10) 0.0187(10) 0.0033(8) 0.0019(8) 0.0058(8)
C10 0.0176(10) 0.0138(9) 0.0131(9) 0.0029(7) 0.0012(8) -0.0011(7)
C11 0.0231(11) 0.0206(10) 0.0218(11) 0.0044(9) 0.0109(9) -0.0018(8)
C12 0.0276(12) 0.0204(10) 0.0201(11) 0.0069(9) 0.0086(10) -0.0023(9)
C13 0.0183(10) 0.0147(9) 0.0135(9) 0.0006(7) 0.0036(8) -0.0015(7)
C14 0.0432(15) 0.0247(11) 0.0228(12) -0.0040(10) 0.0079(11) -0.0173(11)
C15 0.0245(13) 0.0415(15) 0.0346(15) 0.0169(12) -0.0019(11) -0.0106(11)
C16 0.0393(15) 0.0303(12) 0.0289(14) 0.0032(11) 0.0127(12) -0.0056(11)
C17 0.0223(11) 0.0138(9) 0.0154(10) 0.0015(8) 0.0013(8) 0.0014(8)
C18 0.0205(11) 0.0171(9) 0.0183(10) -0.0013(8) 0.0002(9) -0.0001(8)
C19 0.0184(10) 0.0178(9) 0.0257(12) -0.0003(9) 0.0003(9) 0.0012(8)
C20 0.0251(12) 0.0175(10) 0.0271(12) 0.0023(9) 0.0041(10) 0.0003(9)
C21 0.0139(9) 0.0161(9) 0.0170(10) -0.0002(8) 0.0038(8) 0.0002(7)
C22 0.0164(10) 0.0166(9) 0.0188(10) -0.0025(8) 0.0024(8) 0.0002(8)
C23 0.0224(11) 0.0255(11) 0.0251(12) -0.0024(9) 0.0065(10) -0.0082(9)
C24 0.0248(12) 0.0325(12) 0.0244(12) 0.0021(10) 0.0092(10) -0.0081(10)
C25 0.0202(11) 0.0276(11) 0.0174(10) -0.0017(9) 0.0063(9) -0.0015(9)
C26 0.0142(9) 0.0179(9) 0.0165(10) -0.0009(8) 0.0020(8) 0.0027(8)
C27 0.0202(10) 0.0134(8) 0.0116(9) 0.0014(7) 0.0007(8) 0.0005(8)
C28 0.0234(11) 0.0231(10) 0.0189(11) -0.0053(9) 0.0056(9) 0.0060(9)
C29 0.0286(12) 0.0197(10) 0.0180(11) -0.0053(8) 0.0042(9) 0.0045(9)
C30 0.0213(11) 0.0120(8) 0.0157(10) -0.0009(7) 0.0024(8) -0.0005(7)
C31 0.0231(12) 0.0223(11) 0.0248(12) -0.0063(9) -0.0026(10) -0.0034(9)
C32 0.0185(11) 0.0253(11) 0.0273(12) -0.0051(10) 0.0004(9) -0.0050(9)
C33 0.0277(12) 0.0153(9) 0.0182(10) 0.0006(8) 0.0014(9) -0.0046(8)
C34 0.0281(12) 0.0196(10) 0.0174(11) -0.0002(8) 0.0003(9) -0.0021(9)
C35 0.0281(12) 0.0210(10) 0.0198(11) -0.0052(9) -0.0007(9) 0.0002(9)
C36 0.0262(12) 0.0218(11) 0.0320(13) -0.0028(10) 0.0055(11) -0.0009(9)
C37 0.0276(12) 0.0166(9) 0.0148(10) -0.0034(8) 0.0003(9) 0.0029(8)
C38 0.0284(12) 0.0157(9) 0.0191(11) -0.0026(8) 0.0016(9) 0.0007(8)
C39 0.0292(12) 0.0239(11) 0.0153(10) -0.0035(9) -0.0025(9) 0.0085(9)
C40 0.0395(15) 0.0285(12) 0.0290(14) -0.0058(11) -0.0015(12) 0.0141(11)
N1 0.0141(8) 0.0152(7) 0.0125(8) 0.0017(6) 0.0021(7) 0.0025(6)
N2 0.0153(8) 0.0138(7) 0.0130(8) 0.0024(6) 0.0026(7) 0.0032(6)
N3 0.0168(9) 0.0155(8) 0.0137(8) 0.0036(6) 0.0046(7) 0.0004(6)
N4 0.0205(9) 0.0134(8) 0.0144(8) 0.0021(6) 0.0022(7) 0.0001(7)
N5 0.0236(9) 0.0129(8) 0.0152(8) 0.0005(7) 0.0018(7) 0.0000(7)
N6 0.0174(9) 0.0173(8) 0.0130(8) -0.0033(7) 0.0027(7) 0.0011(7)
N7 0.0173(9) 0.0163(8) 0.0173(9) -0.0033(7) 0.0020(7) -0.0031(7)
N8 0.0220(9) 0.0138(8) 0.0164(9) -0.0024(7) 0.0004(7) -0.0013(7)
Ag1 0.01610(8) 0.01989(7) 0.01797(8) 0.00427(6) 0.00395(6) 0.00495(6)
Ag2 0.01796(8) 0.02038(8) 0.02223(8) 0.00662(6) 0.00643(7) 0.00257(6)
Ag3 0.01835(8) 0.01889(7) 0.02108(8) -0.00328(6) 0.00610(7) -0.00027(6)
Ag4 0.01910(8) 0.02144(8) 0.01855(8) -0.00343(6) 0.00004(6) 0.00108(6)
I1 0.01453(6) 0.01403(6) 0.01608(6) -0.00066(5) 0.00093(5) -0.00137(5)
I2 0.01645(6) 0.01660(6) 0.01553(6) -0.00176(5) 0.00253(5) -0.00114(5)
I3 0.01746(7) 0.01591(6) 0.01452(6) 0.00168(5) 0.00464(5) 0.00175(5)
I4 0.01545(6) 0.01865(6) 0.01418(6) 0.00345(5) 0.00129(5) 0.00120(5)

loop_
_atom_type_symbol
_atom_type_description
_atom_type_scat_dispersion_real
_atom_type_scat_dispersion_imag
_atom_type_scat_source
C C 0.0033 0.0016 'International Tables Vol C Tables 4.2.6.8 and 6.1.1.4'
H H 0.0000 0.0000 'International Tables Vol C Tables 4.2.6.8 and 6.1.1.4'
N N 0.0061 0.0033 'International Tables Vol C Tables 4.2.6.8 and 6.1.1.4'
Ag Ag -0.8971 1.1015 'International Tables Vol C Tables 4.2.6.8 and 6.1.1.4'
I I -0.4742 1.8119 'International Tables Vol C Tables 4.2.6.8 and 6.1.1.4'

loop_
_geom_angle_atom_site_label_1
_geom_angle_atom_site_label_2
_geom_angle_atom_site_label_3
_geom_angle
C6 C1 C2 118.47(18)
C3 C2 C1 120.96(19)
C3 C2 N2 119.38(18)
C1 C2 N2 119.63(17)
C4 C3 C2 119.33(19)
C5 C4 C3 120.68(19)
C4 C5 C6 119.22(19)
C5 C6 C1 121.30(18)
C5 C6 N3 119.16(18)
C1 C6 N3 119.51(17)
N1 C7 N2 103.31(17)
N1 C7 Ag1 127.37(14)
N2 C7 Ag1 129.32(15)
C9 C8 N1 106.46(19)
C8 C9 N2 106.35(18)
N4 C10 N3 103.65(16)
N4 C10 Ag2 127.53(15)
N3 C10 Ag2 128.82(14)
C12 C11 N3 106.37(19)
C11 C12 N4 106.68(18)
N1 C13 C14 111.86(17)
C13 C14 C15 111.2(2)
C16 C15 C14 113.5(2)
N4 C17 C18 112.84(17)
C17 C18 C19 111.97(18)
C20 C19 C18 114.20(19)
C22 C21 C26 119.01(19)
C21 C22 C23 120.5(2)
C21 C22 N7 120.56(18)
C23 C22 N7 118.93(19)
C24 C23 C22 120.0(2)
C23 C24 C25 120.3(2)
C24 C25 C26 119.5(2)
C21 C26 C25 120.7(2)
C21 C26 N6 120.52(18)
C25 C26 N6 118.75(19)
N5 C27 N6 103.64(17)
N5 C27 Ag3 125.45(15)
N6 C27 Ag3 130.83(14)
C29 C28 N6 106.87(19)
C28 C29 N5 106.77(19)
N8 C30 N7 103.26(19)
N8 C30 Ag4 127.14(15)
N7 C30 Ag4 129.57(16)
C32 C31 N8 106.1(2)
C31 C32 N7 106.6(2)
N5 C33 C34 113.02(18)
C33 C34 C35 112.45(19)
C36 C35 C34 115.4(2)
N8 C37 C38 111.74(18)
C37 C38 C39 112.20(18)
C40 C39 C38 111.3(2)
C7 N1 C8 112.41(17)
C7 N1 C13 124.18(17)
C8 N1 C13 123.21(18)
C7 N2 C9 111.46(17)
C7 N2 C2 124.59(17)
C9 N2 C2 123.94(17)
C10 N3 C11 111.41(17)
C10 N3 C6 125.50(16)
C11 N3 C6 123.08(17)
C10 N4 C12 111.89(17)
C10 N4 C17 124.78(17)
C12 N4 C17 123.32(17)
C27 N5 C29 111.82(18)
C27 N5 C33 124.31(18)
C29 N5 C33 123.87(18)
C27 N6 C28 110.90(18)
C27 N6 C26 125.33(16)
C28 N6 C26 123.73(18)
C30 N7 C32 111.37(19)
C30 N7 C22 125.30(19)
C32 N7 C22 123.33(18)
C30 N8 C31 112.62(18)
C30 N8 C37 123.59(19)
C31 N8 C37 123.75(19)
C7 Ag1 I3 126.30(5)
C7 Ag1 I2 110.34(5)
I3 Ag1 I2 99.950(7)
C7 Ag1 I1 107.70(5)
I3 Ag1 I1 93.828(6)
I2 Ag1 I1 118.866(7)
C7 Ag1 Ag2 125.47(5)
I3 Ag1 Ag2 108.112(7)
I2 Ag1 Ag2 57.891(5)
I1 Ag1 Ag2 61.174(5)
C10 Ag2 I4 123.32(5)
C10 Ag2 I2 114.39(5)
I4 Ag2 I2 107.254(7)
C10 Ag2 Ag1 122.43(6)
I4 Ag2 Ag1 111.407(6)
I2 Ag2 Ag1 58.792(5)
C10 Ag2 I1 102.49(6)
I4 Ag2 I1 91.037(6)
I2 Ag2 I1 116.380(6)
Ag1 Ag2 I1 57.779(5)
C10 Ag2 Ag4 164.72(6)
I4 Ag2 Ag4 57.079(5)
I2 Ag2 Ag4 55.804(5)
Ag1 Ag2 Ag4 64.797(5)
I1 Ag2 Ag4 92.699(6)
C27 Ag3 I1 132.79(6)
C27 Ag3 I4 115.71(6)
I1 Ag3 I4 92.497(6)
C27 Ag3 I3 107.09(5)
I1 Ag3 I3 93.184(6)
I4 Ag3 I3 113.684(6)
C27 Ag3 Ag4 125.61(6)
I1 Ag3 Ag4 101.192(6)
I4 Ag3 Ag4 58.213(5)
I3 Ag3 Ag4 55.879(5)
C30 Ag4 I3 117.12(6)
C30 Ag4 I2 121.30(5)
I3 Ag4 I2 99.275(7)
C30 Ag4 I4 99.20(5)
I3 Ag4 I4 117.371(7)
I2 Ag4 I4 102.764(6)
C30 Ag4 Ag3 119.91(5)
I3 Ag4 Ag3 59.480(5)
I2 Ag4 Ag3 118.018(7)
I4 Ag4 Ag3 58.329(5)
C30 Ag4 Ag2 141.16(6)
I3 Ag4 Ag2 100.903(7)
I2 Ag4 Ag2 54.764(5)
I4 Ag4 Ag2 53.161(5)
Ag3 Ag4 Ag2 72.063(6)
Ag3 I1 Ag1 81.227(5)
Ag3 I1 Ag2 79.871(6)
Ag1 I1 Ag2 61.047(5)
Ag2 I2 Ag1 63.318(5)
Ag2 I2 Ag4 69.432(5)
Ag1 I2 Ag4 71.522(6)
Ag1 I3 Ag4 73.709(6)
Ag1 I3 Ag3 80.839(5)
Ag4 I3 Ag3 64.641(5)
Ag2 I4 Ag4 69.760(5)
Ag2 I4 Ag3 81.594(6)
Ag4 I4 Ag3 63.458(5)

loop_
_geom_bond_atom_site_label_1
_geom_bond_atom_site_label_2
_geom_bond_distance
C1 C6 1.391(3)
C1 C2 1.395(3)
C2 C3 1.390(3)
C2 N2 1.426(3)
C3 C4 1.389(3)
C4 C5 1.387(3)
C5 C6 1.388(3)
C6 N3 1.433(3)
C7 N1 1.346(3)
C7 N2 1.372(2)
C7 Ag1 2.164(2)
C8 C9 1.350(3)
C8 N1 1.381(3)
C9 N2 1.384(3)
C10 N4 1.352(2)
C10 N3 1.363(3)
C10 Ag2 2.1684(19)
C11 C12 1.347(3)
C11 N3 1.388(2)
C12 N4 1.382(3)
C13 N1 1.467(2)
C13 C14 1.510(3)
C14 C15 1.532(3)
C15 C16 1.495(4)
C17 N4 1.465(3)
C17 C18 1.510(3)
C18 C19 1.535(3)
C19 C20 1.522(3)
C21 C22 1.390(3)
C21 C26 1.391(3)
C22 C23 1.391(3)
C22 N7 1.425(3)
C23 C24 1.384(3)
C24 C25 1.385(3)
C25 C26 1.394(3)
C26 N6 1.427(3)
C27 N5 1.354(3)
C27 N6 1.371(3)
C27 Ag3 2.162(2)
C28 C29 1.336(3)
C28 N6 1.397(3)
C29 N5 1.391(3)
C30 N8 1.352(3)
C30 N7 1.366(3)
C30 Ag4 2.181(2)
C31 C32 1.350(3)
C31 N8 1.380(3)
C32 N7 1.389(3)
C33 N5 1.470(3)
C33 C34 1.515(3)
C34 C35 1.532(3)
C35 C36 1.508(3)
C37 N8 1.476(3)
C37 C38 1.516(3)
C38 C39 1.526(3)
C39 C40 1.523(3)
Ag1 I3 2.8447(2)
Ag1 I2 2.9259(2)
Ag1 I1 2.9552(2)
Ag1 Ag2 3.0566(2)
Ag2 I4 2.8332(2)
Ag2 I2 2.8976(2)
Ag2 I1 3.0604(2)
Ag2 Ag4 3.3215(2)
Ag3 I1 2.8488(2)
Ag3 I4 2.9753(2)
Ag3 I3 2.9814(2)
Ag3 Ag4 3.1275(2)
Ag4 I3 2.8652(2)
Ag4 I2 2.9343(2)
Ag4 I4 2.9716(2)

loop_
_geom_torsion_atom_site_label_1
_geom_torsion_atom_site_label_2
_geom_torsion_atom_site_label_3
_geom_torsion_atom_site_label_4
_geom_torsion
C6 C1 C2 C3 -1.5(3)
C6 C1 C2 N2 -179.23(19)
C1 C2 C3 C4 -0.1(3)
N2 C2 C3 C4 177.6(2)
C2 C3 C4 C5 1.1(3)
C3 C4 C5 C6 -0.4(3)
C4 C5 C6 C1 -1.3(3)
C4 C5 C6 N3 -179.37(19)
C2 C1 C6 C5 2.2(3)
C2 C1 C6 N3 -179.69(18)
N1 C8 C9 N2 -0.4(2)
N3 C11 C12 N4 0.6(3)
N1 C13 C14 C15 170.2(2)
C13 C14 C15 C16 71.6(3)
N4 C17 C18 C19 -171.95(16)
C17 C18 C19 C20 -60.1(3)
C26 C21 C22 C23 -1.5(3)
C26 C21 C22 N7 -179.23(19)
C21 C22 C23 C24 0.2(4)
N7 C22 C23 C24 178.0(2)
C22 C23 C24 C25 0.7(4)
C23 C24 C25 C26 -0.3(4)
C22 C21 C26 C25 1.9(3)
C22 C21 C26 N6 -178.82(19)
C24 C25 C26 C21 -1.0(3)
C24 C25 C26 N6 179.7(2)
N6 C28 C29 N5 0.1(3)
N8 C31 C32 N7 -0.1(3)
N5 C33 C34 C35 169.08(18)
C33 C34 C35 C36 61.3(3)
N8 C37 C38 C39 177.9(2)
C37 C38 C39 C40 -167.9(2)
N2 C7 N1 C8 0.9(2)
Ag1 C7 N1 C8 -178.60(15)
N2 C7 N1 C13 175.96(17)
Ag1 C7 N1 C13 -3.6(3)
C9 C8 N1 C7 -0.3(3)
C9 C8 N1 C13 -175.43(19)
C14 C13 N1 C7 -94.9(2)
C14 C13 N1 C8 79.6(3)
N1 C7 N2 C9 -1.2(2)
Ag1 C7 N2 C9 178.33(15)
N1 C7 N2 C2 179.98(18)
Ag1 C7 N2 C2 -0.5(3)
C8 C9 N2 C7 1.0(3)
C8 C9 N2 C2 179.87(19)
C3 C2 N2 C7 136.9(2)
C1 C2 N2 C7 -45.3(3)
C3 C2 N2 C9 -41.7(3)
C1 C2 N2 C9 136.0(2)
N4 C10 N3 C11 0.4(2)
Ag2 C10 N3 C11 -179.74(16)
N4 C10 N3 C6 -178.53(19)
Ag2 C10 N3 C6 1.4(3)
C12 C11 N3 C10 -0.6(3)
C12 C11 N3 C6 178.3(2)
C5 C6 N3 C10 -134.6(2)
C1 C6 N3 C10 47.3(3)
C5 C6 N3 C11 46.6(3)
C1 C6 N3 C11 -131.5(2)
N3 C10 N4 C12 0.0(2)
Ag2 C10 N4 C12 -179.91(16)
N3 C10 N4 C17 179.71(19)
Ag2 C10 N4 C17 -0.2(3)
C11 C12 N4 C10 -0.3(3)
C11 C12 N4 C17 179.9(2)
C18 C17 N4 C10 100.8(2)
C18 C17 N4 C12 -79.5(3)
N6 C27 N5 C29 0.2(2)
Ag3 C27 N5 C29 177.32(15)
N6 C27 N5 C33 -179.45(19)
Ag3 C27 N5 C33 -2.4(3)
C28 C29 N5 C27 -0.2(3)
C28 C29 N5 C33 179.5(2)
C34 C33 N5 C27 88.5(3)
C34 C33 N5 C29 -91.1(2)
N5 C27 N6 C28 -0.2(2)
Ag3 C27 N6 C28 -177.06(16)
N5 C27 N6 C26 177.30(19)
Ag3 C27 N6 C26 0.4(3)
C29 C28 N6 C27 0.1(3)
C29 C28 N6 C26 -177.4(2)
C21 C26 N6 C27 39.5(3)
C25 C26 N6 C27 -141.2(2)
C21 C26 N6 C28 -143.3(2)
C25 C26 N6 C28 36.0(3)
N8 C30 N7 C32 -0.4(2)
Ag4 C30 N7 C32 -178.64(16)
N8 C30 N7 C22 179.12(18)
Ag4 C30 N7 C22 0.9(3)
C31 C32 N7 C30 0.3(3)
C31 C32 N7 C22 -179.22(19)
C21 C22 N7 C30 -49.6(3)
C23 C22 N7 C30 132.6(2)
C21 C22 N7 C32 129.9(2)
C23 C22 N7 C32 -47.9(3)
N7 C30 N8 C31 0.4(2)
Ag4 C30 N8 C31 178.64(15)
N7 C30 N8 C37 178.24(18)
Ag4 C30 N8 C37 -3.5(3)
C32 C31 N8 C30 -0.2(3)
C32 C31 N8 C37 -178.05(19)
C38 C37 N8 C30 -85.0(2)
C38 C37 N8 C31 92.6(3)
N1 C7 Ag1 I3 17.4(2)
N2 C7 Ag1 I3 -162.04(15)
N1 C7 Ag1 I2 137.44(16)
N2 C7 Ag1 I2 -41.99(19)
N1 C7 Ag1 I1 -91.36(17)
N2 C7 Ag1 I1 89.21(18)
N1 C7 Ag1 Ag2 -158.16(14)
N2 C7 Ag1 Ag2 22.4(2)
N4 C10 Ag2 I4 -10.4(2)
N3 C10 Ag2 I4 169.70(16)
N4 C10 Ag2 I2 -143.90(17)
N3 C10 Ag2 I2 36.2(2)
N4 C10 Ag2 Ag1 148.81(16)
N3 C10 Ag2 Ag1 -31.1(2)
N4 C10 Ag2 I1 89.22(19)
N3 C10 Ag2 I1 -90.64(19)
N4 C10 Ag2 Ag4 -96.9(2)
N3 C10 Ag2 Ag4 83.2(3)
C7 Ag1 Ag2 C10 7.54(9)
I3 Ag1 Ag2 C10 -168.68(6)
I2 Ag1 Ag2 C10 100.79(6)
I1 Ag1 Ag2 C10 -84.41(6)
C7 Ag1 Ag2 I4 169.00(7)
I3 Ag1 Ag2 I4 -7.220(10)
I2 Ag1 Ag2 I4 -97.758(8)
I1 Ag1 Ag2 I4 77.050(7)
C7 Ag1 Ag2 I2 -93.25(7)
I3 Ag1 Ag2 I2 90.537(7)
I1 Ag1 Ag2 I2 174.808(6)
C7 Ag1 Ag2 I1 91.95(7)
I3 Ag1 Ag2 I1 -84.271(7)
I2 Ag1 Ag2 I1 -174.808(6)
C7 Ag1 Ag2 Ag4 -157.07(7)
I3 Ag1 Ag2 Ag4 26.714(6)
I2 Ag1 Ag2 Ag4 -63.823(5)
I1 Ag1 Ag2 Ag4 110.985(6)
N5 C27 Ag3 I1 -18.0(2)
N6 C27 Ag3 I1 158.26(16)
N5 C27 Ag3 I4 102.76(18)
N6 C27 Ag3 I4 -81.0(2)
N5 C27 Ag3 I3 -129.33(17)
N6 C27 Ag3 I3 46.9(2)
N5 C27 Ag3 Ag4 170.78(15)
N6 C27 Ag3 Ag4 -13.0(2)
N8 C30 Ag4 I3 146.89(15)
N7 C30 Ag4 I3 -35.3(2)
N8 C30 Ag4 I2 25.3(2)
N7 C30 Ag4 I2 -156.84(16)
N8 C30 Ag4 I4 -85.80(17)
N7 C30 Ag4 I4 92.03(18)
N8 C30 Ag4 Ag3 -144.43(15)
N7 C30 Ag4 Ag3 33.4(2)
N8 C30 Ag4 Ag2 -45.9(2)
N7 C30 Ag4 Ag2 131.91(16)
C27 Ag3 Ag4 C30 -18.54(9)
I1 Ag3 Ag4 C30 168.02(6)
I4 Ag3 Ag4 C30 82.05(6)
I3 Ag3 Ag4 C30 -105.75(6)
C27 Ag3 Ag4 I3 87.21(7)
I1 Ag3 Ag4 I3 -86.235(7)
I4 Ag3 Ag4 I3 -172.200(7)
C27 Ag3 Ag4 I2 171.37(7)
I1 Ag3 Ag4 I2 -2.075(9)
I4 Ag3 Ag4 I2 -88.040(8)
I3 Ag3 Ag4 I2 84.160(8)
C27 Ag3 Ag4 I4 -100.59(7)
I1 Ag3 Ag4 I4 85.965(6)
I3 Ag3 Ag4 I4 172.200(7)
C27 Ag3 Ag4 Ag2 -157.86(7)
I1 Ag3 Ag4 Ag2 28.701(6)
I4 Ag3 Ag4 Ag2 -57.264(5)
I3 Ag3 Ag4 Ag2 114.936(6)
C10 Ag2 Ag4 C30 44.2(2)
I4 Ag2 Ag4 C30 -52.26(8)
I2 Ag2 Ag4 C30 97.87(8)
Ag1 Ag2 Ag4 C30 166.00(8)
I1 Ag2 Ag4 C30 -141.75(8)
C10 Ag2 Ag4 I3 -147.4(2)
I4 Ag2 Ag4 I3 116.149(7)
I2 Ag2 Ag4 I3 -93.721(7)
Ag1 Ag2 Ag4 I3 -25.596(6)
I1 Ag2 Ag4 I3 26.661(6)
C10 Ag2 Ag4 I2 -53.6(2)
I4 Ag2 Ag4 I2 -150.130(8)
Ag1 Ag2 Ag4 I2 68.126(6)
I1 Ag2 Ag4 I2 120.382(7)
C10 Ag2 Ag4 I4 96.5(2)
I2 Ag2 Ag4 I4 150.130(8)
Ag1 Ag2 Ag4 I4 -141.745(7)
I1 Ag2 Ag4 I4 -89.488(6)
C10 Ag2 Ag4 Ag3 159.9(2)
I4 Ag2 Ag4 Ag3 63.446(6)
I2 Ag2 Ag4 Ag3 -146.424(7)
Ag1 Ag2 Ag4 Ag3 -78.298(6)
I1 Ag2 Ag4 Ag3 -26.042(5)
C27 Ag3 I1 Ag1 -141.01(7)
I4 Ag3 I1 Ag1 89.790(6)
I3 Ag3 I1 Ag1 -24.109(6)
Ag4 Ag3 I1 Ag1 31.718(6)
C27 Ag3 I1 Ag2 157.02(7)
I4 Ag3 I1 Ag2 27.824(5)
I3 Ag3 I1 Ag2 -86.074(6)
Ag4 Ag3 I1 Ag2 -30.247(6)
C7 Ag1 I1 Ag3 155.47(6)
I3 Ag1 I1 Ag3 25.366(6)
I2 Ag1 I1 Ag3 -78.203(8)
Ag2 Ag1 I1 Ag3 -83.224(6)
C7 Ag1 I1 Ag2 -121.31(6)
I3 Ag1 I1 Ag2 108.591(7)
I2 Ag1 I1 Ag2 5.021(6)
C10 Ag2 I1 Ag3 -153.85(5)
I4 Ag2 I1 Ag3 -29.327(6)
I2 Ag2 I1 Ag3 80.557(7)
Ag1 Ag2 I1 Ag3 85.513(6)
Ag4 Ag2 I1 Ag3 27.763(6)
C10 Ag2 I1 Ag1 120.64(5)
I4 Ag2 I1 Ag1 -114.840(6)
I2 Ag2 I1 Ag1 -4.956(6)
Ag4 Ag2 I1 Ag1 -57.750(5)
C10 Ag2 I2 Ag1 -114.44(6)
I4 Ag2 I2 Ag1 104.992(7)
I1 Ag2 I2 Ag1 4.902(6)
Ag4 Ag2 I2 Ag1 79.031(6)
C10 Ag2 I2 Ag4 166.53(6)
I4 Ag2 I2 Ag4 25.961(7)
Ag1 Ag2 I2 Ag4 -79.031(6)
I1 Ag2 I2 Ag4 -74.129(7)
C7 Ag1 I2 Ag2 119.87(5)
I3 Ag1 I2 Ag2 -105.220(6)
I1 Ag1 I2 Ag2 -5.194(6)
C7 Ag1 I2 Ag4 -164.41(5)
I3 Ag1 I2 Ag4 -29.498(6)
I1 Ag1 I2 Ag4 70.529(7)
Ag2 Ag1 I2 Ag4 75.722(6)
C30 Ag4 I2 Ag2 -133.36(6)
I3 Ag4 I2 Ag2 96.850(7)
I4 Ag4 I2 Ag2 -24.123(6)
Ag3 Ag4 I2 Ag2 36.585(8)
C30 Ag4 I2 Ag1 158.99(6)
I3 Ag4 I2 Ag1 29.202(6)
I4 Ag4 I2 Ag1 -91.771(7)
Ag3 Ag4 I2 Ag1 -31.063(7)
Ag2 Ag4 I2 Ag1 -67.648(6)
C7 Ag1 I3 Ag4 154.40(7)
I2 Ag1 I3 Ag4 29.886(6)
I1 Ag1 I3 Ag4 -90.310(6)
Ag2 Ag1 I3 Ag4 -29.423(7)
C7 Ag1 I3 Ag3 -139.48(7)
I2 Ag1 I3 Ag3 96.005(6)
I1 Ag1 I3 Ag3 -24.191(6)
Ag2 Ag1 I3 Ag3 36.696(7)
C30 Ag4 I3 Ag1 -162.19(6)
I2 Ag4 I3 Ag1 -29.726(6)
I4 Ag4 I3 Ag1 79.945(7)
Ag3 Ag4 I3 Ag1 87.419(6)
Ag2 Ag4 I3 Ag1 25.949(6)
C30 Ag4 I3 Ag3 110.39(6)
I2 Ag4 I3 Ag3 -117.145(7)
I4 Ag4 I3 Ag3 -7.473(6)
Ag2 Ag4 I3 Ag3 -61.469(6)
C27 Ag3 I3 Ag1 161.93(6)
I1 Ag3 I3 Ag1 25.138(6)
I4 Ag3 I3 Ag1 -68.994(7)
Ag4 Ag3 I3 Ag1 -76.231(6)
C27 Ag3 I3 Ag4 -121.84(6)
I1 Ag3 I3 Ag4 101.369(6)
I4 Ag3 I3 Ag4 7.237(6)
C10 Ag2 I4 Ag4 -161.74(7)
I2 Ag2 I4 Ag4 -25.553(6)
Ag1 Ag2 I4 Ag4 36.994(7)
I1 Ag2 I4 Ag4 92.544(6)
C10 Ag2 I4 Ag3 133.53(7)
I2 Ag2 I4 Ag3 -90.279(7)
Ag1 Ag2 I4 Ag3 -27.731(7)
I1 Ag2 I4 Ag3 27.818(5)
Ag4 Ag2 I4 Ag3 -64.726(5)
C30 Ag4 I4 Ag2 149.84(5)
I3 Ag4 I4 Ag2 -83.009(8)
I2 Ag4 I4 Ag2 24.652(6)
Ag3 Ag4 I4 Ag2 -90.574(7)
C30 Ag4 I4 Ag3 -119.58(5)
I3 Ag4 I4 Ag3 7.565(6)
I2 Ag4 I4 Ag3 115.225(7)
Ag2 Ag4 I4 Ag3 90.574(7)
C27 Ag3 I4 Ag2 -170.98(6)
I1 Ag3 I4 Ag2 -30.114(6)
I3 Ag3 I4 Ag2 64.466(7)
Ag4 Ag3 I4 Ag2 71.513(6)
C27 Ag3 I4 Ag4 117.51(6)
I1 Ag3 I4 Ag4 -101.627(6)
I3 Ag3 I4 Ag4 -7.047(6)
